data_4334862
loop_
_publ_author_name
'Long Zhang'
'Li Xiang'
'Yihua Yu'
'Liang Deng'

_publ_section_title
;
 Reactivity of a Bis(amidinato)iron(II) Complex [Fe(MesC(NPri)2)2] toward
 Some Oxidizing Reagents
;
_journal_name_full 'Inorganic Chemistry'
_journal_page_first 5906
_journal_page_last 5913
_journal_paper_doi 10.1021/ic400053g
_journal_volume 52
_journal_year 2013
_chemical_formula_sum 'C64 H100 Fe2 N8 O'
_chemical_formula_weight 1109.22
_chemical_name_systematic
; 
 ? 
;
_space_group_IT_number 14
_symmetry_cell_setting monoclinic
_symmetry_space_group_name_Hall '-P 2ybc'
_symmetry_space_group_name_H-M 'P 1 21/c 1'
_atom_sites_solution_hydrogens geom
_atom_sites_solution_primary direct
_atom_sites_solution_secondary difmap
_audit_creation_method SHELXL-97
_cell_angle_alpha 90.00
_cell_angle_beta 103.6530(10)
_cell_angle_gamma 90.00
_cell_formula_units_Z 4
_cell_length_a 10.9480(3)
_cell_length_b 27.9002(7)
_cell_length_c 21.9486(6)
_cell_measurement_reflns_used 9902
_cell_measurement_temperature 296(2)
_cell_measurement_theta_max 23.80
_cell_measurement_theta_min 2.36
_cell_volume 6514.8(3)
_computing_cell_refinement 'Bruker SMART'
_computing_data_collection 'Bruker SMART'
_computing_data_reduction 'Bruker SAINT'
_computing_molecular_graphics 'Bruker SHELXTL'
_computing_publication_material 'Bruker SHELXTL'
_computing_structure_refinement 'SHELXL-97 (Sheldrick, 2008)'
_computing_structure_solution 'SHELXS-97 (Sheldrick, 2008)'
_diffrn_ambient_temperature 296(2)
_diffrn_measured_fraction_theta_full 0.999
_diffrn_measured_fraction_theta_max 0.999
_diffrn_measurement_device_type 'CCD area detector'
_diffrn_measurement_method 'phi and omega scans'
_diffrn_radiation_monochromator graphite
_diffrn_radiation_source 'fine-focus sealed tube'
_diffrn_radiation_type MoK\a
_diffrn_radiation_wavelength 0.71073
_diffrn_reflns_av_R_equivalents 0.0627
_diffrn_reflns_av_sigmaI/netI 0.0424
_diffrn_reflns_limit_h_max 13
_diffrn_reflns_limit_h_min -13
_diffrn_reflns_limit_k_max 33
_diffrn_reflns_limit_k_min -33
_diffrn_reflns_limit_l_max 26
_diffrn_reflns_limit_l_min -25
_diffrn_reflns_number 78930
_diffrn_reflns_theta_full 25.50
_diffrn_reflns_theta_max 25.50
_diffrn_reflns_theta_min 1.20
_exptl_absorpt_coefficient_mu 0.489
_exptl_absorpt_correction_T_max 1.00000
_exptl_absorpt_correction_T_min 0.842870
_exptl_absorpt_correction_type empirical
_exptl_absorpt_process_details sadabs
_exptl_crystal_colour red
_exptl_crystal_density_diffrn 1.131
_exptl_crystal_description prismatic
_exptl_crystal_F_000 2400
_exptl_crystal_size_max 0.28
_exptl_crystal_size_mid 0.21
_exptl_crystal_size_min 0.11
_refine_diff_density_max 0.489
_refine_diff_density_min -0.396
_refine_diff_density_rms 0.051
_refine_ls_extinction_method none
_refine_ls_goodness_of_fit_ref 0.982
_refine_ls_hydrogen_treatment mixed
_refine_ls_matrix_type full
_refine_ls_number_parameters 729
_refine_ls_number_reflns 12113
_refine_ls_number_restraints 6
_refine_ls_restrained_S_all 0.982
_refine_ls_R_factor_all 0.0951
_refine_ls_R_factor_gt 0.0515
_refine_ls_shift/su_max 0.009
_refine_ls_shift/su_mean 0.000
_refine_ls_structure_factor_coef Fsqd
_refine_ls_weighting_details 'calc w=1/[\s^2^(Fo^2^)+(0.0712P)^2^+5.1882P] where P=(Fo^2^+2Fc^2^)/3'
_refine_ls_weighting_scheme calc
_refine_ls_wR_factor_gt 0.1277
_refine_ls_wR_factor_ref 0.1589
_reflns_number_gt 7525
_reflns_number_total 12113
_reflns_threshold_expression >2sigma(I)
_cod_data_source_file ic400053g_si_002_5.cif
_cod_data_source_block 5
_cod_database_code 4334862

loop_
_symmetry_equiv_pos_as_xyz
'x, y, z'
'-x, y+1/2, -z+1/2'
'-x, -y, -z'
'x, -y-1/2, z-1/2'

loop_
_atom_site_label
_atom_site_type_symbol
_atom_site_fract_x
_atom_site_fract_y
_atom_site_fract_z
_atom_site_U_iso_or_equiv
_atom_site_adp_type
_atom_site_occupancy
_atom_site_symmetry_multiplicity
_atom_site_calc_flag
_atom_site_refinement_flags
_atom_site_disorder_assembly
_atom_site_disorder_group
Fe1 Fe 0.35539(4) 0.821337(16) 0.47939(2) 0.04190(14) Uani 1 1 d . A .
Fe2 Fe 0.35403(4) 0.692692(16) 0.48283(2) 0.04264(14) Uani 1 1 d . . .
O1 O 0.3567(2) 0.75708(8) 0.48365(10) 0.0479(5) Uani 1 1 d . . .
N1 N 0.1618(3) 0.67787(10) 0.47511(13) 0.0524(7) Uani 1 1 d . . .
N2 N 0.2608(3) 0.64924(10) 0.40632(14) 0.0577(8) Uani 1 1 d . . .
N3 N 0.5435(3) 0.67350(10) 0.48593(13) 0.0535(7) Uani 1 1 d . . .
N4 N 0.4499(3) 0.65181(11) 0.56008(13) 0.0566(7) Uani 1 1 d . . .
N5 N 0.3542(3) 0.84381(10) 0.57183(13) 0.0543(7) Uani 1 1 d . . .
N6 N 0.2063(3) 0.86703(11) 0.49155(14) 0.0621(8) Uani 1 1 d D . .
N7 N 0.3482(3) 0.83409(11) 0.38299(12) 0.0549(7) Uani 1 1 d . . .
N8 N 0.5047(3) 0.85992(10) 0.45801(13) 0.0510(7) Uani 1 1 d . . .
C1 C 0.1529(3) 0.65182(12) 0.42396(16) 0.0523(8) Uani 1 1 d . . .
C2 C 0.5560(3) 0.65238(12) 0.54092(17) 0.0527(8) Uani 1 1 d . . .
C3 C 0.2492(3) 0.86837(12) 0.55316(16) 0.0512(8) Uani 1 1 d . A .
C4 C 0.4541(3) 0.85849(12) 0.39675(16) 0.0493(8) Uani 1 1 d . A .
C5 C 0.0322(3) 0.62781(13) 0.39023(18) 0.0574(9) Uani 1 1 d . . .
C6 C -0.0403(4) 0.64587(14) 0.33491(19) 0.0673(11) Uani 1 1 d . . .
C7 C -0.1510(4) 0.62159(17) 0.3062(2) 0.0831(13) Uani 1 1 d . . .
H7 H -0.2007 0.6334 0.2688 0.100 Uiso 1 1 calc R . .
C8 C -0.1879(4) 0.58044(17) 0.3322(2) 0.0814(13) Uani 1 1 d . . .
C9 C -0.1143(4) 0.56346(16) 0.3864(2) 0.0782(13) Uani 1 1 d . . .
H9 H -0.1386 0.5356 0.4036 0.094 Uiso 1 1 calc R . .
C10 C -0.0042(4) 0.58610(14) 0.4173(2) 0.0687(11) Uani 1 1 d . . .
C11 C -0.0053(5) 0.69131(16) 0.3055(2) 0.0919(15) Uani 1 1 d . . .
H11A H 0.0650 0.7062 0.3337 0.138 Uiso 1 1 calc R . .
H11B H -0.0755 0.7129 0.2974 0.138 Uiso 1 1 calc R . .
H11C H 0.0170 0.6837 0.2669 0.138 Uiso 1 1 calc R . .
C12 C -0.3076(5) 0.5545(2) 0.2994(3) 0.129(2) Uani 1 1 d . . .
H12A H -0.2864 0.5247 0.2826 0.194 Uiso 1 1 calc R . .
H12B H -0.3543 0.5741 0.2660 0.194 Uiso 1 1 calc R . .
H12C H -0.3578 0.5483 0.3290 0.194 Uiso 1 1 calc R . .
C13 C 0.0504(3) 0.69708(14) 0.49221(19) 0.0660(11) Uani 1 1 d . . .
H13 H -0.0216 0.6768 0.4733 0.079 Uiso 1 1 calc R . .
C14 C 0.0686(5) 0.69572(17) 0.5631(2) 0.0897(14) Uani 1 1 d . . .
H14A H 0.0847 0.6634 0.5776 0.135 Uiso 1 1 calc R . .
H14B H -0.0060 0.7073 0.5740 0.135 Uiso 1 1 calc R . .
H14C H 0.1386 0.7156 0.5823 0.135 Uiso 1 1 calc R . .
C15 C 0.0242(4) 0.74714(16) 0.4668(2) 0.0811(13) Uani 1 1 d . . .
H15A H 0.0969 0.7668 0.4819 0.122 Uiso 1 1 calc R . .
H15B H -0.0459 0.7602 0.4806 0.122 Uiso 1 1 calc R . .
H15C H 0.0048 0.7463 0.4219 0.122 Uiso 1 1 calc R . .
C16 C 0.2818(5) 0.61391(17) 0.3607(3) 0.0964(16) Uani 1 1 d . . .
H16 H 0.1966 0.6014 0.3448 0.116 Uiso 1 1 calc R . .
C17 C 0.3463(8) 0.5722(2) 0.3881(3) 0.185(4) Uani 1 1 d . . .
H17A H 0.4213 0.5813 0.4182 0.278 Uiso 1 1 calc R . .
H17B H 0.3681 0.5529 0.3560 0.278 Uiso 1 1 calc R . .
H17C H 0.2929 0.5541 0.4085 0.278 Uiso 1 1 calc R . .
C18 C 0.3073(6) 0.6344(2) 0.3034(3) 0.137(2) Uani 1 1 d . . .
H18A H 0.2418 0.6567 0.2852 0.206 Uiso 1 1 calc R . .
H18B H 0.3101 0.6092 0.2740 0.206 Uiso 1 1 calc R . .
H18C H 0.3866 0.6508 0.3134 0.206 Uiso 1 1 calc R . .
C19 C 0.6785(3) 0.63125(13) 0.57713(17) 0.0549(9) Uani 1 1 d . . .
C20 C 0.7213(4) 0.58771(14) 0.5583(2) 0.0668(11) Uani 1 1 d . . .
C21 C 0.8357(4) 0.57014(16) 0.5902(2) 0.0800(13) Uani 1 1 d . . .
H21 H 0.8629 0.5409 0.5777 0.096 Uiso 1 1 calc R . .
C22 C 0.9115(4) 0.59389(18) 0.6396(2) 0.0782(13) Uani 1 1 d . . .
C23 C 0.8679(4) 0.63673(16) 0.6582(2) 0.0754(12) Uani 1 1 d . . .
H23 H 0.9174 0.6532 0.6920 0.090 Uiso 1 1 calc R . .
C24 C 0.7521(4) 0.65582(14) 0.62782(19) 0.0636(10) Uani 1 1 d . . .
C25 C 0.6441(5) 0.55991(19) 0.5032(3) 0.1114(18) Uani 1 1 d . . .
H25A H 0.6858 0.5303 0.4986 0.167 Uiso 1 1 calc R . .
H25B H 0.6349 0.5786 0.4656 0.167 Uiso 1 1 calc R . .
H25C H 0.5626 0.5532 0.5103 0.167 Uiso 1 1 calc R . .
C26 C 1.0404(4) 0.5746(2) 0.6728(3) 0.116(2) Uani 1 1 d . . .
H26A H 1.0422 0.5405 0.6673 0.174 Uiso 1 1 calc R . .
H26B H 1.0563 0.5819 0.7167 0.174 Uiso 1 1 calc R . .
H26C H 1.1038 0.5893 0.6554 0.174 Uiso 1 1 calc R . .
C27 C 0.7094(5) 0.70216(16) 0.6513(2) 0.0922(15) Uani 1 1 d . . .
H27A H 0.6475 0.7170 0.6183 0.138 Uiso 1 1 calc R . .
H27B H 0.7800 0.7233 0.6642 0.138 Uiso 1 1 calc R . .
H27C H 0.6733 0.6957 0.6863 0.138 Uiso 1 1 calc R . .
C28 C 0.6533(4) 0.68872(15) 0.4633(2) 0.0679(11) Uani 1 1 d . . .
H28 H 0.7244 0.6679 0.4819 0.082 Uiso 1 1 calc R . .
C29 C 0.6275(5) 0.6847(2) 0.3938(2) 0.1074(18) Uani 1 1 d . . .
H29A H 0.6140 0.6516 0.3818 0.161 Uiso 1 1 calc R . .
H29B H 0.6981 0.6968 0.3796 0.161 Uiso 1 1 calc R . .
H29C H 0.5539 0.7029 0.3751 0.161 Uiso 1 1 calc R . .
C30 C 0.6860(5) 0.73948(17) 0.4845(2) 0.0935(15) Uani 1 1 d . . .
H30A H 0.6155 0.7600 0.4682 0.140 Uiso 1 1 calc R . .
H30B H 0.7570 0.7500 0.4694 0.140 Uiso 1 1 calc R . .
H30C H 0.7065 0.7408 0.5295 0.140 Uiso 1 1 calc R . .
C31 C 0.4398(4) 0.62372(15) 0.61549(18) 0.0667(11) Uani 1 1 d . . .
H31 H 0.5252 0.6154 0.6385 0.080 Uiso 1 1 calc R . .
C32 C 0.3810(6) 0.6526(2) 0.6586(2) 0.126(2) Uani 1 1 d . . .
H32A H 0.4310 0.6806 0.6721 0.189 Uiso 1 1 calc R . .
H32B H 0.3765 0.6335 0.6945 0.189 Uiso 1 1 calc R . .
H32C H 0.2978 0.6621 0.6370 0.189 Uiso 1 1 calc R . .
C33 C 0.3702(6) 0.5779(2) 0.5961(2) 0.131(2) Uani 1 1 d . . .
H33A H 0.2849 0.5849 0.5749 0.197 Uiso 1 1 calc R . .
H33B H 0.3709 0.5588 0.6326 0.197 Uiso 1 1 calc R . .
H33C H 0.4102 0.5605 0.5684 0.197 Uiso 1 1 calc R . .
C34 C 0.1854(3) 0.89479(13) 0.59721(16) 0.0549(9) Uani 1 1 d . . .
C35 C 0.0959(4) 0.87198(13) 0.62276(17) 0.0583(9) Uani 1 1 d . A .
C64 C 0.0706(5) 0.56625(17) 0.4783(2) 0.0952(15) Uani 1 1 d . . .
H64A H 0.0574 0.5857 0.5122 0.143 Uiso 1 1 calc R . .
H64B H 0.1583 0.5663 0.4783 0.143 Uiso 1 1 calc R . .
H64C H 0.0440 0.5340 0.4834 0.143 Uiso 1 1 calc R . .
C36 C 0.0341(4) 0.89802(16) 0.65998(18) 0.0709(11) Uani 1 1 d . . .
H36 H -0.0266 0.8827 0.6764 0.085 Uiso 1 1 calc R A .
C37 C 0.0590(4) 0.94573(16) 0.6737(2) 0.0762(12) Uani 1 1 d . A .
C38 C 0.1485(4) 0.96735(16) 0.6488(2) 0.0825(13) Uani 1 1 d . . .
H38 H 0.1667 0.9995 0.6577 0.099 Uiso 1 1 calc R A .
C39 C 0.2130(4) 0.94314(15) 0.6109(2) 0.0781(12) Uani 1 1 d . A .
C40 C 0.0643(5) 0.81973(15) 0.6105(2) 0.0917(15) Uani 1 1 d . . .
H40A H 0.1119 0.8071 0.5826 0.138 Uiso 1 1 calc R A .
H40B H -0.0238 0.8164 0.5918 0.138 Uiso 1 1 calc R . .
H40C H 0.0848 0.8024 0.6494 0.138 Uiso 1 1 calc R . .
C41 C -0.0101(5) 0.97335(19) 0.7147(3) 0.1117(19) Uani 1 1 d . . .
H41A H 0.0256 0.9659 0.7579 0.168 Uiso 1 1 calc R A .
H41B H -0.0973 0.9645 0.7041 0.168 Uiso 1 1 calc R . .
H41C H -0.0023 1.0071 0.7080 0.168 Uiso 1 1 calc R . .
C42 C 0.3097(6) 0.9699(2) 0.5850(3) 0.148(3) Uani 1 1 d . . .
H42A H 0.3922 0.9628 0.6099 0.222 Uiso 1 1 calc R A .
H42B H 0.2944 1.0037 0.5863 0.222 Uiso 1 1 calc R . .
H42C H 0.3037 0.9601 0.5425 0.222 Uiso 1 1 calc R . .
C43 C 0.4076(4) 0.83333(15) 0.63767(17) 0.0664(10) Uani 1 1 d . . .
H43 H 0.3402 0.8375 0.6597 0.080 Uiso 1 1 calc R . .
C44 C 0.5087(8) 0.8661(4) 0.6665(3) 0.240(6) Uani 1 1 d . . .
H44A H 0.5206 0.8652 0.7112 0.360 Uiso 1 1 calc R . .
H44B H 0.4869 0.8981 0.6517 0.360 Uiso 1 1 calc R . .
H44C H 0.5850 0.8566 0.6555 0.360 Uiso 1 1 calc R . .
C45 C 0.4460(10) 0.7842(3) 0.6449(3) 0.243(6) Uani 1 1 d . . .
H45A H 0.3830 0.7644 0.6188 0.364 Uiso 1 1 calc R . .
H45B H 0.4566 0.7748 0.6879 0.364 Uiso 1 1 calc R . .
H45C H 0.5242 0.7804 0.6327 0.364 Uiso 1 1 calc R . .
C46 C 0.1025(13) 0.8942(5) 0.4500(6) 0.075(5) Uani 0.50 1 d PD A 1
H46B H 0.1146 0.8873 0.4080 0.090 Uiso 0.50 1 calc PR A 1
C47 C -0.0290(18) 0.8782(9) 0.4456(16) 0.147(11) Uani 0.50 1 d PD A 1
H47A H -0.0330 0.8439 0.4436 0.220 Uiso 0.50 1 calc PR A 1
H47B H -0.0831 0.8915 0.4086 0.220 Uiso 0.50 1 calc PR A 1
H47C H -0.0558 0.8891 0.4819 0.220 Uiso 0.50 1 calc PR A 1
C48 C 0.1252(14) 0.9496(4) 0.4565(8) 0.119(5) Uani 0.50 1 d PD A 1
H48A H 0.2132 0.9562 0.4622 0.179 Uiso 0.50 1 calc PR A 1
H48B H 0.0971 0.9612 0.4921 0.179 Uiso 0.50 1 calc PR A 1
H48C H 0.0791 0.9654 0.4193 0.179 Uiso 0.50 1 calc PR A 1
C46' C 0.0936(12) 0.8977(5) 0.4693(6) 0.083(6) Uani 0.50 1 d PD A 2
H46A H 0.0710 0.9156 0.5034 0.099 Uiso 0.50 1 calc PR A 2
C47' C -0.0096(19) 0.8648(9) 0.4363(13) 0.140(10) Uani 0.50 1 d PD A 2
H47D H -0.0273 0.8418 0.4656 0.210 Uiso 0.50 1 calc PR A 2
H47E H 0.0164 0.8483 0.4031 0.210 Uiso 0.50 1 calc PR A 2
H47F H -0.0839 0.8832 0.4192 0.210 Uiso 0.50 1 calc PR A 2
C48' C 0.1145(12) 0.9310(4) 0.4152(6) 0.096(4) Uani 0.50 1 d PD A 2
H48D H 0.1808 0.9533 0.4317 0.144 Uiso 0.50 1 calc PR A 2
H48E H 0.0384 0.9482 0.3977 0.144 Uiso 0.50 1 calc PR A 2
H48F H 0.1371 0.9118 0.3832 0.144 Uiso 0.50 1 calc PR A 2
C49 C 0.2866(4) 0.81964(15) 0.31931(17) 0.0663(11) Uani 1 1 d . A .
H49 H 0.3099 0.8418 0.2893 0.080 Uiso 1 1 calc R . .
C50 C 0.3235(6) 0.7699(2) 0.3063(3) 0.135(2) Uani 1 1 d . . .
H50A H 0.4123 0.7688 0.3090 0.202 Uiso 1 1 calc R A .
H50B H 0.2788 0.7605 0.2649 0.202 Uiso 1 1 calc R . .
H50C H 0.3031 0.7483 0.3365 0.202 Uiso 1 1 calc R . .
C51 C 0.1468(5) 0.8199(3) 0.3109(3) 0.144(3) Uani 1 1 d . . .
H51A H 0.1234 0.7961 0.3376 0.216 Uiso 1 1 calc R A .
H51B H 0.1070 0.8129 0.2680 0.216 Uiso 1 1 calc R . .
H51C H 0.1204 0.8509 0.3218 0.216 Uiso 1 1 calc R . .
C52 C 0.6140(4) 0.89003(14) 0.48517(18) 0.0638(10) Uani 1 1 d . A .
H52 H 0.6522 0.9002 0.4512 0.077 Uiso 1 1 calc R . .
C53 C 0.7103(5) 0.86209(19) 0.5317(2) 0.1038(17) Uani 1 1 d . . .
H53A H 0.6725 0.8492 0.5634 0.156 Uiso 1 1 calc R A .
H53B H 0.7785 0.8829 0.5509 0.156 Uiso 1 1 calc R . .
H53C H 0.7417 0.8364 0.5106 0.156 Uiso 1 1 calc R . .
C54 C 0.5747(5) 0.93453(16) 0.5154(2) 0.0905(14) Uani 1 1 d . . .
H54A H 0.5163 0.9527 0.4844 0.136 Uiso 1 1 calc R A .
H54B H 0.6474 0.9538 0.5324 0.136 Uiso 1 1 calc R . .
H54C H 0.5354 0.9253 0.5483 0.136 Uiso 1 1 calc R . .
C55 C 0.5102(3) 0.88419(12) 0.34912(15) 0.0486(8) Uani 1 1 d . . .
C56 C 0.4617(4) 0.92856(13) 0.32672(18) 0.0621(10) Uani 1 1 d . A .
C57 C 0.5172(4) 0.95271(14) 0.28446(19) 0.0719(11) Uani 1 1 d . . .
H57 H 0.4853 0.9825 0.2696 0.086 Uiso 1 1 calc R A .
C58 C 0.6167(4) 0.93444(14) 0.26396(17) 0.0653(10) Uani 1 1 d . A .
C59 C 0.6621(4) 0.89061(14) 0.28651(17) 0.0609(10) Uani 1 1 d . . .
H59 H 0.7296 0.8776 0.2732 0.073 Uiso 1 1 calc R A .
C60 C 0.6107(3) 0.86492(12) 0.32857(16) 0.0530(9) Uani 1 1 d . A .
C61 C 0.6659(4) 0.81689(14) 0.3511(2) 0.0793(13) Uani 1 1 d . . .
H61A H 0.7560 0.8188 0.3603 0.119 Uiso 1 1 calc R A .
H61B H 0.6372 0.7933 0.3191 0.119 Uiso 1 1 calc R . .
H61C H 0.6398 0.8080 0.3884 0.119 Uiso 1 1 calc R . .
C62 C 0.3537(5) 0.95098(17) 0.3472(3) 0.0997(16) Uani 1 1 d . . .
H62A H 0.3720 0.9841 0.3572 0.150 Uiso 1 1 calc R A .
H62B H 0.3407 0.9346 0.3836 0.150 Uiso 1 1 calc R . .
H62C H 0.2791 0.9486 0.3140 0.150 Uiso 1 1 calc R . .
C63 C 0.6737(5) 0.96204(17) 0.2179(2) 0.0947(16) Uani 1 1 d . . .
H63A H 0.6234 0.9574 0.1762 0.142 Uiso 1 1 calc R A .
H63B H 0.7575 0.9507 0.2203 0.142 Uiso 1 1 calc R . .
H63C H 0.6763 0.9955 0.2281 0.142 Uiso 1 1 calc R . .

loop_
_atom_site_aniso_label
_atom_site_aniso_U_11
_atom_site_aniso_U_22
_atom_site_aniso_U_33
_atom_site_aniso_U_23
_atom_site_aniso_U_13
_atom_site_aniso_U_12
Fe1 0.0386(3) 0.0474(3) 0.0422(3) -0.0024(2) 0.0144(2) -0.0061(2)
Fe2 0.0408(3) 0.0463(3) 0.0433(3) 0.0004(2) 0.0149(2) -0.0038(2)
O1 0.0456(13) 0.0508(12) 0.0491(13) -0.0029(10) 0.0150(10) -0.0077(10)
N1 0.0456(17) 0.0525(17) 0.0623(18) -0.0148(14) 0.0192(14) -0.0118(13)
N2 0.0584(19) 0.0561(18) 0.0645(19) -0.0122(14) 0.0262(16) -0.0107(14)
N3 0.0479(17) 0.0595(18) 0.0583(18) 0.0109(14) 0.0228(14) 0.0035(14)
N4 0.0506(18) 0.0676(19) 0.0565(18) 0.0125(15) 0.0224(15) 0.0042(15)
N5 0.0565(19) 0.0615(18) 0.0481(17) -0.0075(14) 0.0187(14) 0.0049(15)
N6 0.060(2) 0.067(2) 0.058(2) 0.0027(15) 0.0123(16) 0.0038(16)
N7 0.0542(18) 0.0661(19) 0.0447(16) 0.0026(14) 0.0123(14) -0.0187(15)
N8 0.0464(17) 0.0590(17) 0.0483(17) 0.0006(13) 0.0126(14) -0.0115(13)
C1 0.052(2) 0.0460(19) 0.060(2) -0.0040(16) 0.0158(18) -0.0104(16)
C2 0.050(2) 0.050(2) 0.060(2) 0.0050(16) 0.0173(17) 0.0022(16)
C3 0.057(2) 0.052(2) 0.049(2) -0.0054(16) 0.0221(18) -0.0043(17)
C4 0.051(2) 0.0506(19) 0.050(2) 0.0046(15) 0.0189(17) 0.0000(16)
C5 0.055(2) 0.054(2) 0.064(2) -0.0138(18) 0.0173(19) -0.0148(17)
C6 0.068(3) 0.064(2) 0.069(3) -0.012(2) 0.012(2) -0.013(2)
C7 0.071(3) 0.093(3) 0.077(3) -0.019(3) 0.001(2) -0.007(3)
C8 0.061(3) 0.081(3) 0.100(4) -0.030(3) 0.016(3) -0.024(2)
C9 0.074(3) 0.070(3) 0.096(3) -0.018(2) 0.029(3) -0.030(2)
C10 0.066(3) 0.059(2) 0.083(3) -0.013(2) 0.022(2) -0.018(2)
C11 0.104(4) 0.086(3) 0.075(3) 0.007(2) -0.001(3) -0.013(3)
C12 0.086(4) 0.138(5) 0.152(5) -0.043(4) 0.005(4) -0.053(4)
C13 0.048(2) 0.072(3) 0.084(3) -0.022(2) 0.028(2) -0.0158(19)
C14 0.105(4) 0.087(3) 0.095(3) -0.008(3) 0.059(3) 0.001(3)
C15 0.062(3) 0.091(3) 0.094(3) -0.006(3) 0.027(2) 0.015(2)
C16 0.121(4) 0.078(3) 0.111(4) -0.031(3) 0.069(3) -0.014(3)
C17 0.294(11) 0.121(5) 0.119(5) -0.046(4) 0.004(6) 0.106(6)
C18 0.147(6) 0.183(7) 0.092(4) -0.041(4) 0.049(4) 0.011(5)
C19 0.052(2) 0.056(2) 0.060(2) 0.0135(17) 0.0206(18) 0.0056(17)
C20 0.069(3) 0.061(2) 0.078(3) 0.011(2) 0.031(2) 0.012(2)
C21 0.076(3) 0.073(3) 0.102(4) 0.028(3) 0.043(3) 0.032(2)
C22 0.053(3) 0.092(3) 0.095(3) 0.046(3) 0.029(2) 0.020(2)
C23 0.057(3) 0.090(3) 0.077(3) 0.026(2) 0.011(2) -0.001(2)
C24 0.057(2) 0.064(2) 0.070(3) 0.010(2) 0.016(2) 0.0031(19)
C25 0.134(5) 0.080(3) 0.118(4) -0.019(3) 0.027(4) 0.017(3)
C26 0.065(3) 0.149(5) 0.140(5) 0.074(4) 0.035(3) 0.036(3)
C27 0.096(4) 0.079(3) 0.093(3) -0.016(3) 0.006(3) 0.006(3)
C28 0.050(2) 0.076(3) 0.086(3) 0.026(2) 0.033(2) 0.0118(19)
C29 0.110(4) 0.126(5) 0.104(4) 0.008(3) 0.061(3) -0.010(3)
C30 0.072(3) 0.103(4) 0.107(4) 0.021(3) 0.026(3) -0.023(3)
C31 0.060(2) 0.082(3) 0.061(2) 0.021(2) 0.019(2) 0.003(2)
C32 0.154(5) 0.152(5) 0.099(4) 0.051(4) 0.084(4) 0.056(4)
C33 0.163(6) 0.131(5) 0.092(4) 0.033(3) 0.013(4) -0.075(4)
C34 0.054(2) 0.057(2) 0.056(2) -0.0076(17) 0.0188(18) 0.0042(17)
C35 0.060(2) 0.062(2) 0.057(2) -0.0028(17) 0.0206(19) 0.0046(18)
C64 0.106(4) 0.073(3) 0.100(4) 0.014(3) 0.012(3) -0.028(3)
C36 0.068(3) 0.084(3) 0.069(3) 0.001(2) 0.035(2) 0.009(2)
C37 0.084(3) 0.079(3) 0.074(3) -0.006(2) 0.035(2) 0.020(2)
C38 0.102(4) 0.063(3) 0.093(3) -0.019(2) 0.044(3) 0.003(2)
C39 0.092(3) 0.068(3) 0.088(3) -0.017(2) 0.048(3) -0.007(2)
C40 0.108(4) 0.075(3) 0.110(4) -0.011(3) 0.060(3) -0.017(3)
C41 0.135(5) 0.101(4) 0.121(4) -0.014(3) 0.076(4) 0.031(3)
C42 0.191(7) 0.095(4) 0.209(7) -0.061(4) 0.148(6) -0.060(4)
C43 0.059(2) 0.091(3) 0.048(2) -0.007(2) 0.0109(19) 0.010(2)
C44 0.205(9) 0.399(15) 0.080(4) 0.039(6) -0.039(5) -0.166(10)
C45 0.438(16) 0.137(6) 0.086(4) -0.012(4) -0.071(7) 0.159(8)
C46 0.100(9) 0.091(8) 0.024(7) 0.000(6) -0.006(6) 0.037(7)
C47 0.068(12) 0.116(13) 0.28(3) 0.084(14) 0.083(14) 0.030(10)
C48 0.130(11) 0.069(8) 0.170(15) 0.015(8) 0.056(12) 0.023(7)
C46' 0.106(11) 0.110(11) 0.031(8) 0.000(6) 0.014(6) -0.022(8)
C47' 0.057(10) 0.16(2) 0.179(19) 0.063(13) -0.016(12) 0.044(11)
C48' 0.086(7) 0.084(8) 0.120(10) 0.044(8) 0.029(8) 0.020(7)
C49 0.073(3) 0.076(3) 0.047(2) 0.0033(18) 0.0099(19) -0.024(2)
C50 0.131(5) 0.143(5) 0.108(5) -0.060(4) -0.020(4) 0.016(4)
C51 0.090(4) 0.197(7) 0.122(5) -0.054(5) -0.021(4) -0.005(4)
C52 0.057(2) 0.078(3) 0.060(2) -0.010(2) 0.021(2) -0.024(2)
C53 0.071(3) 0.111(4) 0.112(4) -0.025(3) -0.012(3) -0.006(3)
C54 0.085(3) 0.076(3) 0.111(4) -0.025(3) 0.026(3) -0.025(3)
C55 0.051(2) 0.0482(19) 0.0481(19) 0.0028(15) 0.0150(16) -0.0034(15)
C56 0.061(2) 0.060(2) 0.067(2) 0.0095(19) 0.019(2) 0.0051(18)
C57 0.093(3) 0.055(2) 0.070(3) 0.0205(19) 0.022(2) 0.002(2)
C58 0.084(3) 0.061(2) 0.056(2) 0.0059(18) 0.027(2) -0.018(2)
C59 0.063(2) 0.070(3) 0.057(2) -0.0009(19) 0.0305(19) -0.0067(19)
C60 0.059(2) 0.053(2) 0.050(2) 0.0040(16) 0.0196(17) -0.0043(17)
C61 0.090(3) 0.069(3) 0.093(3) 0.016(2) 0.049(3) 0.016(2)
C62 0.098(4) 0.086(3) 0.128(4) 0.022(3) 0.053(3) 0.034(3)
C63 0.134(4) 0.085(3) 0.076(3) 0.014(2) 0.048(3) -0.030(3)

loop_
_atom_type_symbol
_atom_type_description
_atom_type_scat_dispersion_real
_atom_type_scat_dispersion_imag
_atom_type_scat_source
C C 0.0033 0.0016 'International Tables Vol C Tables 4.2.6.8 and 6.1.1.4'
H H 0.0000 0.0000 'International Tables Vol C Tables 4.2.6.8 and 6.1.1.4'
N N 0.0061 0.0033 'International Tables Vol C Tables 4.2.6.8 and 6.1.1.4'
O O 0.0106 0.0060 'International Tables Vol C Tables 4.2.6.8 and 6.1.1.4'
Fe Fe 0.3463 0.8444 'International Tables Vol C Tables 4.2.6.8 and 6.1.1.4'

loop_
_geom_angle_atom_site_label_1
_geom_angle_atom_site_label_2
_geom_angle_atom_site_label_3
_geom_angle
O1 Fe1 N8 121.75(11)
O1 Fe1 N5 104.28(10)
N8 Fe1 N5 104.02(11)
O1 Fe1 N7 102.51(11)
N8 Fe1 N7 62.65(10)
N5 Fe1 N7 153.12(12)
O1 Fe1 N6 125.89(11)
N8 Fe1 N6 112.32(12)
N5 Fe1 N6 61.84(11)
N7 Fe1 N6 100.03(12)
O1 Fe2 N4 121.97(11)
O1 Fe2 N1 102.13(10)
N4 Fe2 N1 104.86(11)
O1 Fe2 N2 125.55(11)
N4 Fe2 N2 112.46(12)
N1 Fe2 N2 62.70(11)
O1 Fe2 N3 103.75(10)
N4 Fe2 N3 62.70(11)
N1 Fe2 N3 154.00(11)
N2 Fe2 N3 99.47(11)
Fe1 O1 Fe2 176.50(14)
C1 N1 C13 121.5(3)
C1 N1 Fe2 92.8(2)
C13 N1 Fe2 141.7(2)
C1 N2 C16 122.1(3)
C1 N2 Fe2 91.9(2)
C16 N2 Fe2 143.3(3)
C2 N3 C28 121.5(3)
C2 N3 Fe2 91.8(2)
C28 N3 Fe2 141.9(2)
C2 N4 C31 120.7(3)
C2 N4 Fe2 92.6(2)
C31 N4 Fe2 146.3(2)
C3 N5 C43 122.0(3)
C3 N5 Fe1 93.3(2)
C43 N5 Fe1 142.8(2)
C3 N6 C46' 112.8(6)
C3 N6 C46 130.5(6)
C46' N6 C46 18.1(8)
C3 N6 Fe1 92.7(2)
C46' N6 Fe1 154.4(6)
C46 N6 Fe1 136.3(6)
C4 N7 C49 123.1(3)
C4 N7 Fe1 92.0(2)
C49 N7 Fe1 143.8(2)
C4 N8 C52 122.2(3)
C4 N8 Fe1 92.9(2)
C52 N8 Fe1 143.6(2)
N1 C1 N2 112.6(3)
N1 C1 C5 122.7(3)
N2 C1 C5 124.6(3)
N3 C2 N4 112.7(3)
N3 C2 C19 122.9(3)
N4 C2 C19 124.4(3)
N5 C3 N6 112.1(3)
N5 C3 C34 123.8(3)
N6 C3 C34 124.1(3)
N7 C4 N8 112.4(3)
N7 C4 C55 124.5(3)
N8 C4 C55 123.1(3)
C6 C5 C10 120.8(3)
C6 C5 C1 121.6(3)
C10 C5 C1 117.5(3)
C5 C6 C7 118.4(4)
C5 C6 C11 122.0(4)
C7 C6 C11 119.5(4)
C8 C7 C6 121.4(4)
C8 C7 H7 119.3
C6 C7 H7 119.3
C9 C8 C7 118.8(4)
C9 C8 C12 121.1(5)
C7 C8 C12 120.1(5)
C8 C9 C10 122.5(4)
C8 C9 H9 118.7
C10 C9 H9 118.7
C9 C10 C5 118.0(4)
C9 C10 C64 119.7(4)
C5 C10 C64 122.2(4)
C6 C11 H11A 109.5
C6 C11 H11B 109.5
H11A C11 H11B 109.5
C6 C11 H11C 109.5
H11A C11 H11C 109.5
H11B C11 H11C 109.5
C8 C12 H12A 109.5
C8 C12 H12B 109.5
H12A C12 H12B 109.5
C8 C12 H12C 109.5
H12A C12 H12C 109.5
H12B C12 H12C 109.5
N1 C13 C15 110.1(3)
N1 C13 C14 109.8(3)
C15 C13 C14 111.6(3)
N1 C13 H13 108.4
C15 C13 H13 108.4
C14 C13 H13 108.4
C13 C14 H14A 109.5
C13 C14 H14B 109.5
H14A C14 H14B 109.5
C13 C14 H14C 109.5
H14A C14 H14C 109.5
H14B C14 H14C 109.5
C13 C15 H15A 109.5
C13 C15 H15B 109.5
H15A C15 H15B 109.5
C13 C15 H15C 109.5
H15A C15 H15C 109.5
H15B C15 H15C 109.5
C17 C16 N2 113.9(5)
C17 C16 C18 120.5(5)
N2 C16 C18 114.6(4)
C17 C16 H16 101.1
N2 C16 H16 101.1
C18 C16 H16 101.1
C16 C17 H17A 109.5
C16 C17 H17B 109.5
H17A C17 H17B 109.5
C16 C17 H17C 109.5
H17A C17 H17C 109.5
H17B C17 H17C 109.5
C16 C18 H18A 109.5
C16 C18 H18B 109.5
H18A C18 H18B 109.5
C16 C18 H18C 109.5
H18A C18 H18C 109.5
H18B C18 H18C 109.5
C24 C19 C20 119.6(4)
C24 C19 C2 120.3(3)
C20 C19 C2 120.1(4)
C21 C20 C19 119.2(4)
C21 C20 C25 119.6(4)
C19 C20 C25 121.2(4)
C22 C21 C20 122.7(4)
C22 C21 H21 118.7
C20 C21 H21 118.7
C21 C22 C23 117.7(4)
C21 C22 C26 121.8(5)
C23 C22 C26 120.5(5)
C22 C23 C24 121.9(4)
C22 C23 H23 119.1
C24 C23 H23 119.1
C19 C24 C23 119.0(4)
C19 C24 C27 121.9(4)
C23 C24 C27 119.1(4)
C20 C25 H25A 109.5
C20 C25 H25B 109.5
H25A C25 H25B 109.5
C20 C25 H25C 109.5
H25A C25 H25C 109.5
H25B C25 H25C 109.5
C22 C26 H26A 109.5
C22 C26 H26B 109.5
H26A C26 H26B 109.5
C22 C26 H26C 109.5
H26A C26 H26C 109.5
H26B C26 H26C 109.5
C24 C27 H27A 109.5
C24 C27 H27B 109.5
H27A C27 H27B 109.5
C24 C27 H27C 109.5
H27A C27 H27C 109.5
H27B C27 H27C 109.5
N3 C28 C29 110.7(4)
N3 C28 C30 108.8(3)
C29 C28 C30 111.2(4)
N3 C28 H28 108.7
C29 C28 H28 108.7
C30 C28 H28 108.7
C28 C29 H29A 109.5
C28 C29 H29B 109.5
H29A C29 H29B 109.5
C28 C29 H29C 109.5
H29A C29 H29C 109.5
H29B C29 H29C 109.5
C28 C30 H30A 109.5
C28 C30 H30B 109.5
H30A C30 H30B 109.5
C28 C30 H30C 109.5
H30A C30 H30C 109.5
H30B C30 H30C 109.5
N4 C31 C33 110.6(3)
N4 C31 C32 111.3(3)
C33 C31 C32 111.9(4)
N4 C31 H31 107.6
C33 C31 H31 107.6
C32 C31 H31 107.6
C31 C32 H32A 109.5
C31 C32 H32B 109.5
H32A C32 H32B 109.5
C31 C32 H32C 109.5
H32A C32 H32C 109.5
H32B C32 H32C 109.5
C31 C33 H33A 109.5
C31 C33 H33B 109.5
H33A C33 H33B 109.5
C31 C33 H33C 109.5
H33A C33 H33C 109.5
H33B C33 H33C 109.5
C35 C34 C39 119.4(3)
C35 C34 C3 120.7(3)
C39 C34 C3 119.9(3)
C36 C35 C34 119.1(4)
C36 C35 C40 119.3(4)
C34 C35 C40 121.6(3)
C10 C64 H64A 109.5
C10 C64 H64B 109.5
H64A C64 H64B 109.5
C10 C64 H64C 109.5
H64A C64 H64C 109.5
H64B C64 H64C 109.5
C37 C36 C35 122.5(4)
C37 C36 H36 118.8
C35 C36 H36 118.8
C38 C37 C36 117.6(4)
C38 C37 C41 121.1(4)
C36 C37 C41 121.3(4)
C37 C38 C39 122.6(4)
C37 C38 H38 118.7
C39 C38 H38 118.7
C38 C39 C34 118.9(4)
C38 C39 C42 119.1(4)
C34 C39 C42 122.0(4)
C35 C40 H40A 109.5
C35 C40 H40B 109.5
H40A C40 H40B 109.5
C35 C40 H40C 109.5
H40A C40 H40C 109.5
H40B C40 H40C 109.5
C37 C41 H41A 109.5
C37 C41 H41B 109.5
H41A C41 H41B 109.5
C37 C41 H41C 109.5
H41A C41 H41C 109.5
H41B C41 H41C 109.5
C39 C42 H42A 109.5
C39 C42 H42B 109.5
H42A C42 H42B 109.5
C39 C42 H42C 109.5
H42A C42 H42C 109.5
H42B C42 H42C 109.5
C45 C43 N5 109.9(4)
C45 C43 C44 112.3(7)
N5 C43 C44 113.0(4)
C45 C43 H43 107.1
N5 C43 H43 107.1
C44 C43 H43 107.1
C43 C44 H44A 109.5
C43 C44 H44B 109.5
H44A C44 H44B 109.5
C43 C44 H44C 109.5
H44A C44 H44C 109.5
H44B C44 H44C 109.5
C43 C45 H45A 109.5
C43 C45 H45B 109.5
H45A C45 H45B 109.5
C43 C45 H45C 109.5
H45A C45 H45C 109.5
H45B C45 H45C 109.5
N6 C46 C47 118.4(14)
N6 C46 C48 111.4(11)
C47 C46 C48 115.5(14)
N6 C46 H46B 103.0
C47 C46 H46B 103.0
C48 C46 H46B 103.0
C46 C47 H47A 109.5
C46 C47 H47B 109.5
H47A C47 H47B 109.5
C46 C47 H47C 109.5
H47A C47 H47C 109.5
H47B C47 H47C 109.5
C46 C48 H48A 109.5
C46 C48 H48B 109.5
H48A C48 H48B 109.5
C46 C48 H48C 109.5
H48A C48 H48C 109.5
H48B C48 H48C 109.5
N6 C46' C47' 106.2(12)
N6 C46' C48' 109.4(10)
C47' C46' C48' 103.0(15)
N6 C46' H46A 112.5
C47' C46' H46A 112.5
C48' C46' H46A 112.5
C46' C47' H47D 109.5
C46' C47' H47E 109.5
H47D C47' H47E 109.5
C46' C47' H47F 109.5
H47D C47' H47F 109.5
H47E C47' H47F 109.5
C46' C48' H48D 109.5
C46' C48' H48E 109.5
H48D C48' H48E 109.5
C46' C48' H48F 109.5
H48D C48' H48F 109.5
H48E C48' H48F 109.5
N7 C49 C50 110.9(4)
N7 C49 C51 110.1(4)
C50 C49 C51 107.2(4)
N7 C49 H49 109.5
C50 C49 H49 109.5
C51 C49 H49 109.5
C49 C50 H50A 109.5
C49 C50 H50B 109.5
H50A C50 H50B 109.5
C49 C50 H50C 109.5
H50A C50 H50C 109.5
H50B C50 H50C 109.5
C49 C51 H51A 109.5
C49 C51 H51B 109.5
H51A C51 H51B 109.5
C49 C51 H51C 109.5
H51A C51 H51C 109.5
H51B C51 H51C 109.5
N8 C52 C53 110.7(3)
N8 C52 C54 111.0(3)
C53 C52 C54 110.7(4)
N8 C52 H52 108.1
C53 C52 H52 108.1
C54 C52 H52 108.1
C52 C53 H53A 109.5
C52 C53 H53B 109.5
H53A C53 H53B 109.5
C52 C53 H53C 109.5
H53A C53 H53C 109.5
H53B C53 H53C 109.5
C52 C54 H54A 109.5
C52 C54 H54B 109.5
H54A C54 H54B 109.5
C52 C54 H54C 109.5
H54A C54 H54C 109.5
H54B C54 H54C 109.5
C56 C55 C60 119.7(3)
C56 C55 C4 118.9(3)
C60 C55 C4 121.4(3)
C55 C56 C57 118.3(4)
C55 C56 C62 121.9(3)
C57 C56 C62 119.8(4)
C58 C57 C56 122.9(4)
C58 C57 H57 118.6
C56 C57 H57 118.6
C59 C58 C57 117.5(3)
C59 C58 C63 121.6(4)
C57 C58 C63 120.9(4)
C58 C59 C60 122.2(4)
C58 C59 H59 118.9
C60 C59 H59 118.9
C59 C60 C55 119.4(3)
C59 C60 C61 119.0(3)
C55 C60 C61 121.6(3)
C60 C61 H61A 109.5
C60 C61 H61B 109.5
H61A C61 H61B 109.5
C60 C61 H61C 109.5
H61A C61 H61C 109.5
H61B C61 H61C 109.5
C56 C62 H62A 109.5
C56 C62 H62B 109.5
H62A C62 H62B 109.5
C56 C62 H62C 109.5
H62A C62 H62C 109.5
H62B C62 H62C 109.5
C58 C63 H63A 109.5
C58 C63 H63B 109.5
H63A C63 H63B 109.5
C58 C63 H63C 109.5
H63A C63 H63C 109.5
H63B C63 H63C 109.5

loop_
_geom_bond_atom_site_label_1
_geom_bond_atom_site_label_2
_geom_bond_distance
Fe1 O1 1.795(2)
Fe1 N8 2.100(3)
Fe1 N5 2.127(3)
Fe1 N7 2.129(3)
Fe1 N6 2.137(3)
Fe2 O1 1.797(2)
Fe2 N4 2.106(3)
Fe2 N1 2.112(3)
Fe2 N2 2.127(3)
Fe2 N3 2.128(3)
N1 C1 1.322(4)
N1 C13 1.460(4)
N2 C1 1.329(4)
N2 C16 1.462(5)
N3 C2 1.321(4)
N3 C28 1.467(4)
N4 C2 1.326(4)
N4 C31 1.473(4)
N5 C3 1.317(4)
N5 C43 1.455(4)
N6 C3 1.323(4)
N6 C46' 1.485(9)
N6 C46 1.486(8)
N7 C4 1.317(4)
N7 C49 1.458(4)
N8 C4 1.328(4)
N8 C52 1.469(4)
C1 C5 1.510(5)
C2 C19 1.508(5)
C3 C34 1.512(4)
C4 C55 1.512(4)
C5 C6 1.379(5)
C5 C10 1.406(5)
C6 C7 1.402(6)
C6 C11 1.512(6)
C7 C8 1.384(6)
C7 H7 0.9300
C8 C9 1.355(6)
C8 C12 1.522(6)
C9 C10 1.388(5)
C9 H9 0.9300
C10 C64 1.501(6)
C11 H11A 0.9600
C11 H11B 0.9600
C11 H11C 0.9600
C12 H12A 0.9600
C12 H12B 0.9600
C12 H12C 0.9600
C13 C15 1.506(6)
C13 C14 1.522(6)
C13 H13 0.9800
C14 H14A 0.9600
C14 H14B 0.9600
C14 H14C 0.9600
C15 H15A 0.9600
C15 H15B 0.9600
C15 H15C 0.9600
C16 C17 1.420(7)
C16 C18 1.467(7)
C16 H16 0.9800
C17 H17A 0.9600
C17 H17B 0.9600
C17 H17C 0.9600
C18 H18A 0.9600
C18 H18B 0.9600
C18 H18C 0.9600
C19 C24 1.391(5)
C19 C20 1.399(5)
C20 C21 1.373(6)
C20 C25 1.515(6)
C21 C22 1.371(6)
C21 H21 0.9300
C22 C23 1.384(6)
C22 C26 1.525(6)
C23 C24 1.392(5)
C23 H23 0.9300
C24 C27 1.507(6)
C25 H25A 0.9600
C25 H25B 0.9600
C25 H25C 0.9600
C26 H26A 0.9600
C26 H26B 0.9600
C26 H26C 0.9600
C27 H27A 0.9600
C27 H27B 0.9600
C27 H27C 0.9600
C28 C29 1.490(6)
C28 C30 1.507(6)
C28 H28 0.9800
C29 H29A 0.9600
C29 H29B 0.9600
C29 H29C 0.9600
C30 H30A 0.9600
C30 H30B 0.9600
C30 H30C 0.9600
C31 C33 1.498(6)
C31 C32 1.499(6)
C31 H31 0.9800
C32 H32A 0.9600
C32 H32B 0.9600
C32 H32C 0.9600
C33 H33A 0.9600
C33 H33B 0.9600
C33 H33C 0.9600
C34 C35 1.393(5)
C34 C39 1.400(5)
C35 C36 1.383(5)
C35 C40 1.507(5)
C64 H64A 0.9600
C64 H64B 0.9600
C64 H64C 0.9600
C36 C37 1.377(6)
C36 H36 0.9300
C37 C38 1.369(6)
C37 C41 1.515(5)
C38 C39 1.388(5)
C38 H38 0.9300
C39 C42 1.511(6)
C40 H40A 0.9600
C40 H40B 0.9600
C40 H40C 0.9600
C41 H41A 0.9600
C41 H41B 0.9600
C41 H41C 0.9600
C42 H42A 0.9600
C42 H42B 0.9600
C42 H42C 0.9600
C43 C45 1.432(7)
C43 C44 1.460(8)
C43 H43 0.9800
C44 H44A 0.9600
C44 H44B 0.9600
C44 H44C 0.9600
C45 H45A 0.9600
C45 H45B 0.9600
C45 H45C 0.9600
C46 C47 1.488(15)
C46 C48 1.568(15)
C46 H46B 0.9800
C47 H47A 0.9600
C47 H47B 0.9600
C47 H47C 0.9600
C48 H48A 0.9600
C48 H48B 0.9600
C48 H48C 0.9600
C46' C47' 1.502(17)
C46' C48' 1.566(13)
C46' H46A 0.9800
C47' H47D 0.9600
C47' H47E 0.9600
C47' H47F 0.9600
C48' H48D 0.9600
C48' H48E 0.9600
C48' H48F 0.9600
C49 C50 1.492(6)
C49 C51 1.498(7)
C49 H49 0.9800
C50 H50A 0.9600
C50 H50B 0.9600
C50 H50C 0.9600
C51 H51A 0.9600
C51 H51B 0.9600
C51 H51C 0.9600
C52 C53 1.502(6)
C52 C54 1.517(6)
C52 H52 0.9800
C53 H53A 0.9600
C53 H53B 0.9600
C53 H53C 0.9600
C54 H54A 0.9600
C54 H54B 0.9600
C54 H54C 0.9600
C55 C56 1.390(5)
C55 C60 1.392(5)
C56 C57 1.397(5)
C56 C62 1.498(5)
C57 C58 1.371(6)
C57 H57 0.9300
C58 C59 1.368(5)
C58 C63 1.517(5)
C59 C60 1.388(5)
C59 H59 0.9300
C60 C61 1.505(5)
C61 H61A 0.9600
C61 H61B 0.9600
C61 H61C 0.9600
C62 H62A 0.9600
C62 H62B 0.9600
C62 H62C 0.9600
C63 H63A 0.9600
C63 H63B 0.9600
C63 H63C 0.9600

loop_
_geom_torsion_atom_site_label_1
_geom_torsion_atom_site_label_2
_geom_torsion_atom_site_label_3
_geom_torsion_atom_site_label_4
_geom_torsion
N8 Fe1 O1 Fe2 -86(2)
N5 Fe1 O1 Fe2 157(2)
N7 Fe1 O1 Fe2 -21(2)
N6 Fe1 O1 Fe2 92(2)
N4 Fe2 O1 Fe1 167(2)
N1 Fe2 O1 Fe1 -76(2)
N2 Fe2 O1 Fe1 -11(2)
N3 Fe2 O1 Fe1 101(2)
O1 Fe2 N1 C1 124.0(2)
N4 Fe2 N1 C1 -107.9(2)
N2 Fe2 N1 C1 0.1(2)
N3 Fe2 N1 C1 -50.5(4)
O1 Fe2 N1 C13 -30.6(4)
N4 Fe2 N1 C13 97.5(4)
N2 Fe2 N1 C13 -154.5(4)
N3 Fe2 N1 C13 154.9(4)
O1 Fe2 N2 C1 -85.6(2)
N4 Fe2 N2 C1 95.6(2)
N1 Fe2 N2 C1 -0.1(2)
N3 Fe2 N2 C1 159.9(2)
O1 Fe2 N2 C16 115.6(5)
N4 Fe2 N2 C16 -63.2(5)
N1 Fe2 N2 C16 -158.9(5)
N3 Fe2 N2 C16 1.0(5)
O1 Fe2 N3 C2 116.4(2)
N4 Fe2 N3 C2 -2.8(2)
N1 Fe2 N3 C2 -69.2(3)
N2 Fe2 N3 C2 -113.2(2)
O1 Fe2 N3 C28 -35.9(4)
N4 Fe2 N3 C28 -155.1(5)
N1 Fe2 N3 C28 138.5(4)
N2 Fe2 N3 C28 94.5(4)
O1 Fe2 N4 C2 -86.9(2)
N1 Fe2 N4 C2 158.2(2)
N2 Fe2 N4 C2 92.0(2)
N3 Fe2 N4 C2 2.8(2)
O1 Fe2 N4 C31 100.7(5)
N1 Fe2 N4 C31 -14.3(5)
N2 Fe2 N4 C31 -80.5(5)
N3 Fe2 N4 C31 -169.7(5)
O1 Fe1 N5 C3 -122.3(2)
N8 Fe1 N5 C3 109.1(2)
N7 Fe1 N5 C3 52.8(3)
N6 Fe1 N5 C3 1.1(2)
O1 Fe1 N5 C43 40.5(4)
N8 Fe1 N5 C43 -88.1(4)
N7 Fe1 N5 C43 -144.4(4)
N6 Fe1 N5 C43 163.8(5)
O1 Fe1 N6 C3 86.5(2)
N8 Fe1 N6 C3 -95.5(2)
N5 Fe1 N6 C3 -1.1(2)
N7 Fe1 N6 C3 -159.9(2)
O1 Fe1 N6 C46' -99.7(16)
N8 Fe1 N6 C46' 78.3(16)
N5 Fe1 N6 C46' 172.7(16)
N7 Fe1 N6 C46' 13.9(16)
O1 Fe1 N6 C46 -101.6(10)
N8 Fe1 N6 C46 76.4(10)
N5 Fe1 N6 C46 170.8(10)
N7 Fe1 N6 C46 11.9(10)
O1 Fe1 N7 C4 -120.9(2)
N8 Fe1 N7 C4 -1.4(2)
N5 Fe1 N7 C4 63.9(3)
N6 Fe1 N7 C4 108.6(2)
O1 Fe1 N7 C49 45.4(5)
N8 Fe1 N7 C49 164.9(5)
N5 Fe1 N7 C49 -129.8(4)
N6 Fe1 N7 C49 -85.1(5)
O1 Fe1 N8 C4 89.5(2)
N5 Fe1 N8 C4 -153.5(2)
N7 Fe1 N8 C4 1.4(2)
N6 Fe1 N8 C4 -88.6(2)
O1 Fe1 N8 C52 -105.0(4)
N5 Fe1 N8 C52 11.9(4)
N7 Fe1 N8 C52 166.9(5)
N6 Fe1 N8 C52 76.9(4)
C13 N1 C1 N2 161.7(3)
Fe2 N1 C1 N2 -0.1(3)
C13 N1 C1 C5 -18.5(5)
Fe2 N1 C1 C5 179.7(3)
C16 N2 C1 N1 165.3(4)
Fe2 N2 C1 N1 0.1(3)
C16 N2 C1 C5 -14.5(6)
Fe2 N2 C1 C5 -179.7(3)
C28 N3 C2 N4 164.6(3)
Fe2 N3 C2 N4 4.2(3)
C28 N3 C2 C19 -15.7(5)
Fe2 N3 C2 C19 -176.0(3)
C31 N4 C2 N3 170.9(3)
Fe2 N4 C2 N3 -4.3(3)
C31 N4 C2 C19 -8.9(5)
Fe2 N4 C2 C19 176.0(3)
C43 N5 C3 N6 -169.4(3)
Fe1 N5 C3 N6 -1.6(3)
C43 N5 C3 C34 10.3(5)
Fe1 N5 C3 C34 178.1(3)
C46' N6 C3 N5 -175.5(7)
C46 N6 C3 N5 -171.0(9)
Fe1 N6 C3 N5 1.6(3)
C46' N6 C3 C34 4.8(8)
C46 N6 C3 C34 9.2(11)
Fe1 N6 C3 C34 -178.2(3)
C49 N7 C4 N8 -168.2(3)
Fe1 N7 C4 N8 2.1(3)
C49 N7 C4 C55 14.5(5)
Fe1 N7 C4 C55 -175.1(3)
C52 N8 C4 N7 -172.0(3)
Fe1 N8 C4 N7 -2.2(3)
C52 N8 C4 C55 5.3(5)
Fe1 N8 C4 C55 175.1(3)
N1 C1 C5 C6 104.1(4)
N2 C1 C5 C6 -76.1(5)
N1 C1 C5 C10 -75.9(5)
N2 C1 C5 C10 103.9(4)
C10 C5 C6 C7 -0.2(6)
C1 C5 C6 C7 179.8(4)
C10 C5 C6 C11 178.5(4)
C1 C5 C6 C11 -1.5(6)
C5 C6 C7 C8 0.0(7)
C11 C6 C7 C8 -178.6(4)
C6 C7 C8 C9 -0.3(7)
C6 C7 C8 C12 -179.2(4)
C7 C8 C9 C10 0.8(7)
C12 C8 C9 C10 179.7(4)
C8 C9 C10 C5 -1.0(7)
C8 C9 C10 C64 178.0(4)
C6 C5 C10 C9 0.6(6)
C1 C5 C10 C9 -179.4(3)
C6 C5 C10 C64 -178.3(4)
C1 C5 C10 C64 1.7(6)
C1 N1 C13 C15 -93.4(4)
Fe2 N1 C13 C15 56.5(5)
C1 N1 C13 C14 143.3(3)
Fe2 N1 C13 C14 -66.8(5)
C1 N2 C16 C17 -96.9(7)
Fe2 N2 C16 C17 57.9(7)
C1 N2 C16 C18 118.6(5)
Fe2 N2 C16 C18 -86.6(7)
N3 C2 C19 C24 102.2(4)
N4 C2 C19 C24 -78.1(5)
N3 C2 C19 C20 -75.2(5)
N4 C2 C19 C20 104.6(4)
C24 C19 C20 C21 -0.3(5)
C2 C19 C20 C21 177.1(3)
C24 C19 C20 C25 -179.8(4)
C2 C19 C20 C25 -2.5(6)
C19 C20 C21 C22 -1.0(6)
C25 C20 C21 C22 178.6(4)
C20 C21 C22 C23 1.5(6)
C20 C21 C22 C26 -177.7(4)
C21 C22 C23 C24 -0.9(6)
C26 C22 C23 C24 178.4(4)
C20 C19 C24 C23 0.9(5)
C2 C19 C24 C23 -176.5(3)
C20 C19 C24 C27 -178.3(4)
C2 C19 C24 C27 4.3(6)
C22 C23 C24 C19 -0.3(6)
C22 C23 C24 C27 178.9(4)
C2 N3 C28 C29 147.4(4)
Fe2 N3 C28 C29 -65.6(6)
C2 N3 C28 C30 -90.2(4)
Fe2 N3 C28 C30 56.8(6)
C2 N4 C31 C33 -101.8(5)
Fe2 N4 C31 C33 69.4(6)
C2 N4 C31 C32 133.1(4)
Fe2 N4 C31 C32 -55.6(6)
N5 C3 C34 C35 -89.9(5)
N6 C3 C34 C35 89.9(5)
N5 C3 C34 C39 92.3(5)
N6 C3 C34 C39 -87.9(5)
C39 C34 C35 C36 1.5(6)
C3 C34 C35 C36 -176.3(4)
C39 C34 C35 C40 -178.8(4)
C3 C34 C35 C40 3.4(6)
C34 C35 C36 C37 -1.0(6)
C40 C35 C36 C37 179.3(4)
C35 C36 C37 C38 0.1(7)
C35 C36 C37 C41 -179.9(4)
C36 C37 C38 C39 0.2(7)
C41 C37 C38 C39 -179.7(5)
C37 C38 C39 C34 0.3(7)
C37 C38 C39 C42 179.5(5)
C35 C34 C39 C38 -1.2(7)
C3 C34 C39 C38 176.6(4)
C35 C34 C39 C42 179.6(5)
C3 C34 C39 C42 -2.6(7)
C3 N5 C43 C45 135.0(6)
Fe1 N5 C43 C45 -24.6(8)
C3 N5 C43 C44 -98.7(6)
Fe1 N5 C43 C44 101.7(7)
C3 N6 C46 C47 -78.9(18)
C46' N6 C46 C47 -65(4)
Fe1 N6 C46 C47 111.9(19)
C3 N6 C46 C48 58.6(15)
C46' N6 C46 C48 72(4)
Fe1 N6 C46 C48 -110.7(11)
C3 N6 C46' C47' -120.3(14)
C46 N6 C46' C47' 71(4)
Fe1 N6 C46' C47' 66(2)
C3 N6 C46' C48' 129.1(9)
C46 N6 C46' C48' -40(3)
Fe1 N6 C46' C48' -44(2)
C4 N7 C49 C50 94.9(5)
Fe1 N7 C49 C50 -68.6(6)
C4 N7 C49 C51 -146.6(4)
Fe1 N7 C49 C51 49.8(6)
C4 N8 C52 C53 -133.3(4)
Fe1 N8 C52 C53 64.0(5)
C4 N8 C52 C54 103.4(4)
Fe1 N8 C52 C54 -59.4(6)
N7 C4 C55 C56 79.1(5)
N8 C4 C55 C56 -97.9(4)
N7 C4 C55 C60 -102.4(4)
N8 C4 C55 C60 80.6(4)
C60 C55 C56 C57 -0.8(6)
C4 C55 C56 C57 177.7(3)
C60 C55 C56 C62 180.0(4)
C4 C55 C56 C62 -1.5(6)
C55 C56 C57 C58 0.4(6)
C62 C56 C57 C58 179.7(4)
C56 C57 C58 C59 0.0(6)
C56 C57 C58 C63 179.9(4)
C57 C58 C59 C60 0.1(6)
C63 C58 C59 C60 -179.9(4)
C58 C59 C60 C55 -0.4(6)
C58 C59 C60 C61 179.9(4)
C56 C55 C60 C59 0.8(5)
C4 C55 C60 C59 -177.7(3)
C56 C55 C60 C61 -179.6(4)
C4 C55 C60 C61 1.9(5)
